data_2205290
loop_
_publ_author_name
'Yaz\?ic\?i, Serap'
'Akdemir, Nesuhi'
'A\(gar, Erbil '
'Kantar, Cihan'
'\,Senel, \.Ismet '

_publ_section_title
;
 4-Chloro-3-(2,3,5-trimethylphenoxy)phthalonitrile
;
_journal_issue 3
_journal_name_full 'Acta Crystallographica Section E'
_journal_page_first o782
_journal_page_last o783
_journal_paper_doi 10.1107/S1600536805003193
_journal_volume 61
_journal_year 2005
_chemical_formula_iupac 'C17 H13 Cl N2 O'
_chemical_formula_moiety 'C17 H13 Cl N2 O'
_chemical_formula_sum 'C17 H13 Cl N2 O'
_chemical_formula_weight 296.74
_chemical_name_systematic
;
4-Chloro-3-(2,3,5-trimethylphenoxy)phthalonitrile
;
_space_group_IT_number 9
_symmetry_cell_setting monoclinic
_symmetry_space_group_name_Hall 'C -2yc'
_symmetry_space_group_name_H-M 'C 1 c 1'
_atom_sites_solution_hydrogens geom
_atom_sites_solution_primary direct
_atom_sites_solution_secondary difmap
_cell_angle_alpha 90.00
_cell_angle_beta 95.635(4)
_cell_angle_gamma 90.00
_cell_formula_units_Z 8
_cell_length_a 12.6986(8)
_cell_length_b 12.5724(6)
_cell_length_c 18.9151(10)
_cell_measurement_reflns_used 15817
_cell_measurement_temperature 150
_cell_measurement_theta_max 27.92
_cell_measurement_theta_min 2.16
_cell_volume 3005.2(3)
_computing_cell_refinement X-AREA
_computing_data_collection 'X-AREA (Stoe & Cie, 2002)'
_computing_data_reduction 'X-RED (Stoe & Cie, 2002)'
_computing_molecular_graphics 'ORTEP-3 for Windows (Farrugia, 1997)'
_computing_publication_material 'WinGX (Farrugia, 1998)'
_computing_structure_refinement 'SHELXL97 (Sheldrick, 1997)'
_computing_structure_solution 'SHELXS97 (Sheldrick, 1997)'
_diffrn_ambient_temperature 293(2)
_diffrn_detector_area_resol_mean 6.67
_diffrn_measured_fraction_theta_full 0.992
_diffrn_measured_fraction_theta_max 0.992
_diffrn_measurement_device_type 'Stoe IPDS-2'
_diffrn_measurement_method \w
_diffrn_radiation_monochromator graphite
_diffrn_radiation_source 'fine-focus sealed tube'
_diffrn_radiation_type MoK\a
_diffrn_radiation_wavelength 0.71073
_diffrn_reflns_av_R_equivalents 0.1432
_diffrn_reflns_av_sigmaI/netI 0.1153
_diffrn_reflns_limit_h_max 16
_diffrn_reflns_limit_h_min -16
_diffrn_reflns_limit_k_max 16
_diffrn_reflns_limit_k_min -16
_diffrn_reflns_limit_l_max 24
_diffrn_reflns_limit_l_min -24
_diffrn_reflns_number 13168
_diffrn_reflns_theta_full 27.94
_diffrn_reflns_theta_max 27.94
_diffrn_reflns_theta_min 2.16
_diffrn_standards_decay_% <2
_diffrn_standards_number 0
_exptl_absorpt_coefficient_mu 0.254
_exptl_absorpt_correction_T_max 0.9574
_exptl_absorpt_correction_T_min 0.9109
_exptl_absorpt_correction_type integration
_exptl_absorpt_process_details '(X-RED; Stoe & Cie, 2002)'
_exptl_crystal_colour colourless
_exptl_crystal_density_diffrn 1.312
_exptl_crystal_density_method 'not measured'
_exptl_crystal_description prism
_exptl_crystal_F_000 1232
_exptl_crystal_size_max 0.450
_exptl_crystal_size_mid 0.330
_exptl_crystal_size_min 0.240
_refine_diff_density_max 0.278
_refine_diff_density_min -0.250
_refine_ls_abs_structure_details 'Flack (1983)'
_refine_ls_abs_structure_Flack -0.01(5)
_refine_ls_extinction_method none
_refine_ls_goodness_of_fit_ref 1.051
_refine_ls_hydrogen_treatment constr
_refine_ls_matrix_type full
_refine_ls_number_parameters 379
_refine_ls_number_reflns 6783
_refine_ls_number_restraints 2
_refine_ls_restrained_S_all 1.051
_refine_ls_R_factor_all 0.0530
_refine_ls_R_factor_gt 0.0416
_refine_ls_shift/su_max 0.000
_refine_ls_shift/su_mean 0.000
_refine_ls_structure_factor_coef Fsqd
_refine_ls_weighting_details 'calc w = 1/[\s^2^(Fo^2^)+(0.0761P)^2^] where P = (Fo^2^+2Fc^2^)/3'
_refine_ls_weighting_scheme calc
_refine_ls_wR_factor_gt 0.1128
_refine_ls_wR_factor_ref 0.1163
_reflns_number_gt 5862
_reflns_number_total 6783
_reflns_threshold_expression I>2\s(I)
_cod_data_source_file kp6035.cif
_cod_data_source_block I
_cod_original_sg_symbol_H-M 'C c'
_cod_database_code 2205290
_cod_database_fobs_code 2205290

loop_
_symmetry_equiv_pos_as_xyz
'x, y, z'
'x, -y, z+1/2'
'x+1/2, y+1/2, z'
'x+1/2, -y+1/2, z+1/2'

loop_
_atom_site_label
_atom_site_fract_x
_atom_site_fract_y
_atom_site_fract_z
_atom_site_U_iso_or_equiv
_atom_site_adp_type
_atom_site_calc_flag
_atom_site_refinement_flags
_atom_site_occupancy
_atom_site_type_symbol
C1A 0.59026(17) 0.55907(19) 0.59735(12) 0.0304(5) Uani d . 1 C
C1B 0.42911(19) 0.86872(17) 0.75402(12) 0.0308(5) Uani d . 1 C
C2A 0.58202(18) 0.64915(19) 0.55613(13) 0.0334(5) Uani d . 1 C
H2A 0.6010 0.7151 0.5757 0.040 Uiso calc R 1 H
C2B 0.53422(19) 0.89162(18) 0.77313(13) 0.0335(5) Uani d . 1 C
C3A 0.5447(2) 0.6401(2) 0.48439(14) 0.0383(5) Uani d . 1 C
C3B 0.5621(2) 0.9224(2) 0.84395(13) 0.0377(5) Uani d . 1 C
C4A 0.5164(2) 0.5388(2) 0.45933(13) 0.0419(6) Uani d . 1 C
H4A 0.4893 0.5317 0.4121 0.050 Uiso calc R 1 H
C4B 0.4838(2) 0.9262(2) 0.89096(13) 0.0400(6) Uani d . 1 C
H4B 0.5027 0.9463 0.9378 0.048 Uiso calc R 1 H
C5A 0.5265(2) 0.4491(2) 0.50057(14) 0.0408(6) Uani d . 1 C
C5B 0.3790(2) 0.9010(2) 0.87022(14) 0.0395(6) Uani d . 1 C
C6A 0.56445(18) 0.45821(19) 0.57252(13) 0.0340(5) Uani d . 1 C
C6B 0.3512(2) 0.87208(19) 0.80055(14) 0.0362(5) Uani d . 1 C
H6B 0.2815 0.8552 0.7850 0.043 Uiso calc R 1 H
C7A 0.72871(16) 0.59265(18) 0.68710(12) 0.0272(4) Uani d . 1 C
C7B 0.37482(17) 0.74485(17) 0.66397(12) 0.0281(4) Uani d . 1 C
C8A 0.76041(18) 0.62306(17) 0.75684(12) 0.0286(4) Uani d . 1 C
C8B 0.33265(17) 0.72513(18) 0.59404(12) 0.0301(4) Uani d . 1 C
C9A 0.86541(18) 0.64689(17) 0.77804(12) 0.0300(4) Uani d . 1 C
H9A 0.8850 0.6685 0.8245 0.036 Uiso calc R 1 H
C9B 0.30603(17) 0.6240(2) 0.57119(13) 0.0321(5) Uani d . 1 C
H9B 0.2762 0.6130 0.5249 0.039 Uiso calc R 1 H
C10A 0.94108(18) 0.63872(17) 0.73052(12) 0.0286(4) Uani d . 1 C
C10B 0.32347(17) 0.53802(19) 0.61702(13) 0.0336(5) Uani d . 1 C
C11A 0.90961(17) 0.60492(17) 0.66048(11) 0.0278(4) Uani d . 1 C
C11B 0.36879(17) 0.55635(18) 0.68681(12) 0.0296(4) Uani d . 1 C
C12A 0.80426(17) 0.58267(17) 0.63923(11) 0.0273(4) Uani d . 1 C
H12A 0.7842 0.5610 0.5928 0.033 Uiso calc R 1 H
C12B 0.39374(18) 0.65924(18) 0.71002(13) 0.0302(4) Uani d . 1 C
H12B 0.4231 0.6707 0.7564 0.036 Uiso calc R 1 H
C13A 0.5367(3) 0.7363(3) 0.43717(16) 0.0577(8) Uani d . 1 C
H13D 0.5104 0.7156 0.3899 0.087 Uiso calc R 1 H
H13E 0.6054 0.7679 0.4365 0.087 Uiso calc R 1 H
H13F 0.4892 0.7869 0.4550 0.087 Uiso calc R 1 H
C13B 0.6150(2) 0.8857(2) 0.72062(15) 0.0440(6) Uani d . 1 C
H13A 0.6831 0.9051 0.7435 0.066 Uiso calc R 1 H
H13B 0.5959 0.9338 0.6821 0.066 Uiso calc R 1 H
H13C 0.6179 0.8145 0.7026 0.066 Uiso calc R 1 H
C14A 0.4973(3) 0.3423(3) 0.4687(2) 0.0606(9) Uani d . 1 C
H14D 0.5078 0.2885 0.5046 0.091 Uiso calc R 1 H
H14E 0.5411 0.3273 0.4313 0.091 Uiso calc R 1 H
H14F 0.4244 0.3430 0.4496 0.091 Uiso calc R 1 H
C14B 0.6752(3) 0.9497(3) 0.86986(18) 0.0552(7) Uani d . 1 C
H14A 0.7188 0.9422 0.8315 0.083 Uiso calc R 1 H
H14B 0.7000 0.9026 0.9078 0.083 Uiso calc R 1 H
H14C 0.6786 1.0218 0.8867 0.083 Uiso calc R 1 H
C15A 0.5763(2) 0.3625(2) 0.62090(17) 0.0461(6) Uani d . 1 C
H15A 0.5546 0.2997 0.5945 0.069 Uiso calc R 1 H
H15B 0.5328 0.3715 0.6592 0.069 Uiso calc R 1 H
H15C 0.6489 0.3555 0.6398 0.069 Uiso calc R 1 H
C15B 0.2985(3) 0.9033(3) 0.92402(18) 0.0587(8) Uani d . 1 C
H15D 0.3324 0.9246 0.9694 0.088 Uiso calc R 1 H
H15E 0.2684 0.8338 0.9279 0.088 Uiso calc R 1 H
H15F 0.2435 0.9531 0.9089 0.088 Uiso calc R 1 H
C16A 1.04935(19) 0.66429(19) 0.75125(13) 0.0345(5) Uani d . 1 C
C16B 0.2966(2) 0.4330(2) 0.59324(14) 0.0395(5) Uani d . 1 C
C17A 0.98791(18) 0.5897(2) 0.61151(13) 0.0330(5) Uani d . 1 C
C17B 0.3916(2) 0.46961(19) 0.73525(14) 0.0368(5) Uani d . 1 C
Cl1A 0.66811(4) 0.63083(6) 0.81766(3) 0.04072(15) Uani d . 1 Cl
Cl1B 0.31289(5) 0.83023(5) 0.53549(3) 0.04189(15) Uani d . 1 Cl
N1A 1.13693(18) 0.6847(2) 0.76736(14) 0.0474(5) Uani d . 1 N
N1B 0.2760(2) 0.34774(19) 0.57420(16) 0.0543(6) Uani d . 1 N
N2A 1.05115(17) 0.5768(2) 0.57298(12) 0.0454(5) Uani d . 1 N
N2B 0.4104(2) 0.40110(18) 0.77386(13) 0.0463(5) Uani d . 1 N
O1A 0.62491(12) 0.57130(15) 0.67003(8) 0.0350(4) Uani d . 1 O
O1B 0.39687(15) 0.84667(13) 0.68178(9) 0.0371(4) Uani d . 1 O

loop_
_atom_site_aniso_label
_atom_site_aniso_U_11
_atom_site_aniso_U_22
_atom_site_aniso_U_33
_atom_site_aniso_U_12
_atom_site_aniso_U_13
_atom_site_aniso_U_23
C1A 0.0235(9) 0.0423(12) 0.0251(10) -0.0008(9) 0.0011(8) -0.0005(9)
C1B 0.0447(13) 0.0229(10) 0.0244(11) 0.0008(9) 0.0019(9) -0.0012(8)
C2A 0.0289(11) 0.0379(12) 0.0334(12) -0.0010(9) 0.0029(9) 0.0026(9)
C2B 0.0402(12) 0.0304(11) 0.0300(11) 0.0031(9) 0.0044(9) 0.0030(9)
C3A 0.0336(11) 0.0515(14) 0.0302(12) 0.0088(11) 0.0040(9) 0.0094(11)
C3B 0.0443(13) 0.0370(12) 0.0305(12) 0.0018(10) -0.0021(10) 0.0043(10)
C4A 0.0317(11) 0.0655(18) 0.0275(12) 0.0001(11) -0.0012(9) -0.0025(11)
C4B 0.0589(16) 0.0368(13) 0.0237(11) 0.0043(11) 0.0007(10) 0.0026(10)
C5A 0.0358(12) 0.0513(14) 0.0363(13) -0.0075(11) 0.0082(10) -0.0085(11)
C5B 0.0551(15) 0.0302(12) 0.0356(13) 0.0046(11) 0.0157(11) 0.0039(10)
C6A 0.0289(11) 0.0380(12) 0.0356(12) -0.0015(9) 0.0062(9) -0.0004(9)
C6B 0.0377(12) 0.0293(11) 0.0422(14) -0.0007(9) 0.0068(10) 0.0030(10)
C7A 0.0254(10) 0.0293(10) 0.0264(10) 0.0007(8) 0.0006(8) 0.0033(8)
C7B 0.0284(10) 0.0275(10) 0.0283(11) -0.0024(8) 0.0030(8) -0.0028(8)
C8A 0.0337(11) 0.0280(10) 0.0241(10) 0.0028(9) 0.0033(8) 0.0005(8)
C8B 0.0286(10) 0.0317(11) 0.0300(11) 0.0025(8) 0.0028(8) 0.0009(9)
C9A 0.0347(11) 0.0250(10) 0.0292(11) 0.0011(8) -0.0024(9) -0.0021(8)
C9B 0.0264(10) 0.0392(12) 0.0302(11) -0.0022(9) 0.0008(8) -0.0069(9)
C10A 0.0301(11) 0.0262(10) 0.0284(11) -0.0029(8) -0.0032(8) 0.0015(8)
C10B 0.0269(11) 0.0340(11) 0.0400(13) -0.0035(8) 0.0041(9) -0.0051(10)
C11A 0.0287(10) 0.0270(10) 0.0269(10) 0.0004(8) -0.0008(8) 0.0018(8)
C11B 0.0267(10) 0.0300(10) 0.0324(11) -0.0008(8) 0.0038(8) -0.0022(8)
C12A 0.0278(10) 0.0318(10) 0.0218(10) -0.0006(8) 0.0002(8) -0.0001(8)
C12B 0.0296(10) 0.0292(10) 0.0317(11) 0.0003(8) 0.0025(8) -0.0027(9)
C13A 0.067(2) 0.0623(19) 0.0437(16) 0.0153(15) 0.0060(14) 0.0214(14)
C13B 0.0436(14) 0.0478(15) 0.0417(14) 0.0050(11) 0.0098(11) -0.0001(12)
C14A 0.065(2) 0.066(2) 0.0519(18) -0.0197(15) 0.0133(15) -0.0234(15)
C14B 0.0484(16) 0.0626(19) 0.0509(16) -0.0009(14) -0.0140(13) 0.0050(14)
C15A 0.0435(14) 0.0407(14) 0.0556(17) -0.0020(11) 0.0122(12) 0.0079(12)
C15B 0.075(2) 0.0537(18) 0.0516(18) 0.0107(15) 0.0301(16) 0.0052(14)
C16A 0.0340(12) 0.0362(12) 0.0327(12) -0.0045(9) 0.0000(9) -0.0021(9)
C16B 0.0355(12) 0.0421(14) 0.0415(13) -0.0073(10) 0.0069(10) -0.0067(11)
C17A 0.0259(10) 0.0413(13) 0.0309(11) -0.0027(9) -0.0024(8) 0.0010(9)
C17B 0.0397(12) 0.0305(11) 0.0394(13) -0.0041(9) 0.0000(10) -0.0055(10)
Cl1A 0.0380(3) 0.0567(4) 0.0283(3) 0.0026(3) 0.0075(2) -0.0005(3)
Cl1B 0.0537(4) 0.0398(3) 0.0315(3) 0.0039(3) 0.0013(2) 0.0042(3)
N1A 0.0356(11) 0.0570(14) 0.0488(14) -0.0099(10) -0.0010(10) -0.0014(11)
N1B 0.0593(15) 0.0400(13) 0.0642(17) -0.0136(11) 0.0085(13) -0.0142(11)
N2A 0.0316(10) 0.0689(16) 0.0357(12) -0.0018(10) 0.0040(9) -0.0025(11)
N2B 0.0627(15) 0.0308(11) 0.0442(13) -0.0010(10) -0.0012(11) 0.0023(10)
O1A 0.0275(8) 0.0537(10) 0.0232(8) -0.0061(7) -0.0002(6) -0.0001(7)
O1B 0.0542(10) 0.0284(8) 0.0275(8) -0.0025(7) -0.0014(7) 0.0008(6)

loop_
_atom_type_symbol
_atom_type_description
_atom_type_scat_dispersion_real
_atom_type_scat_dispersion_imag
_atom_type_scat_source
C C 0.0033 0.0016 'International Tables Vol C Tables 4.2.6.8 and 6.1.1.4'
H H 0.0000 0.0000 'International Tables Vol C Tables 4.2.6.8 and 6.1.1.4'
Cl Cl 0.1484 0.1585 'International Tables Vol C Tables 4.2.6.8 and 6.1.1.4'
N N 0.0061 0.0033 'International Tables Vol C Tables 4.2.6.8 and 6.1.1.4'
O O 0.0106 0.0060 'International Tables Vol C Tables 4.2.6.8 and 6.1.1.4'

loop_
_geom_angle_atom_site_label_1
_geom_angle_atom_site_label_2
_geom_angle_atom_site_label_3
_geom_angle
_geom_angle_publ_flag
C2A C1A C6A 124.2(2) ?
C2A C1A O1A 117.6(2) ?
C6A C1A O1A 118.2(2) ?
C2B C1B C6B 124.0(2) ?
C2B C1B O1B 118.4(2) ?
C6B C1B O1B 117.5(2) ?
C1A C2A C3A 118.9(2) ?
C1A C2A H2A 120.5 ?
C3A C2A H2A 120.5 ?
C1B C2B C3B 117.0(2) ?
C1B C2B C13B 121.6(2) ?
C3B C2B C13B 121.4(2) ?
C4A C3A C2A 117.1(2) ?
C4A C3A C13A 122.3(3) ?
C2A C3A C13A 120.6(3) ?
C4B C3B C2B 119.2(2) ?
C4B C3B C14B 119.9(3) ?
C2B C3B C14B 120.9(3) ?
C5A C4A C3A 123.5(2) ?
C5A C4A H4A 118.2 ?
C3A C4A H4A 118.2 ?
C5B C4B C3B 122.3(2) ?
C5B C4B H4B 118.8 ?
C3B C4B H4B 118.8 ?
C4A C5A C6A 119.3(2) ?
C4A C5A C14A 120.1(3) ?
C6A C5A C14A 120.7(3) ?
C6B C5B C4B 118.6(2) ?
C6B C5B C15B 121.4(3) ?
C4B C5B C15B 119.9(3) ?
C1A C6A C5A 116.9(2) ?
C1A C6A C15A 121.3(2) ?
C5A C6A C15A 121.8(2) ?
C5B C6B C1B 118.9(2) ?
C5B C6B H6B 120.6 ?
C1B C6B H6B 120.6 ?
O1A C7A C12A 123.1(2) ?
O1A C7A C8A 117.66(19) ?
C12A C7A C8A 119.22(19) ?
O1B C7B C12B 124.1(2) ?
O1B C7B C8B 117.1(2) ?
C12B C7B C8B 118.8(2) ?
C9A C8A C7A 120.9(2) ?
C9A C8A Cl1A 119.48(18) ?
C7A C8A Cl1A 119.67(17) ?
C9B C8B C7B 121.4(2) ?
C9B C8B Cl1B 119.38(18) ?
C7B C8B Cl1B 119.26(17) ?
C10A C9A C8A 120.4(2) ?
C10A C9A H9A 119.8 ?
C8A C9A H9A 119.8 ?
C8B C9B C10B 120.3(2) ?
C8B C9B H9B 119.9 ?
C10B C9B H9B 119.9 ?
C9A C10A C11A 118.8(2) ?
C9A C10A C16A 121.1(2) ?
C11A C10A C16A 120.1(2) ?
C9B C10B C11B 118.9(2) ?
C9B C10B C16B 120.3(2) ?
C11B C10B C16B 120.7(2) ?
C12A C11A C10A 120.6(2) ?
C12A C11A C17A 119.7(2) ?
C10A C11A C17A 119.7(2) ?
C12B C11B C10B 120.5(2) ?
C12B C11B C17B 118.6(2) ?
C10B C11B C17B 120.9(2) ?
C11A C12A C7A 120.1(2) ?
C11A C12A H12A 120.0 ?
C7A C12A H12A 120.0 ?
C7B C12B C11B 120.1(2) ?
C7B C12B H12B 120.0 ?
C11B C12B H12B 120.0 ?
C3A C13A H13D 109.5 ?
C3A C13A H13E 109.5 ?
H13D C13A H13E 109.5 ?
C3A C13A H13F 109.5 ?
H13D C13A H13F 109.5 ?
H13E C13A H13F 109.5 ?
C2B C13B H13A 109.5 ?
C2B C13B H13B 109.5 ?
H13A C13B H13B 109.5 ?
C2B C13B H13C 109.5 ?
H13A C13B H13C 109.5 ?
H13B C13B H13C 109.5 ?
C5A C14A H14D 109.5 ?
C5A C14A H14E 109.5 ?
H14D C14A H14E 109.5 ?
C5A C14A H14F 109.5 ?
H14D C14A H14F 109.5 ?
H14E C14A H14F 109.5 ?
C3B C14B H14A 109.5 ?
C3B C14B H14B 109.5 ?
H14A C14B H14B 109.5 ?
C3B C14B H14C 109.5 ?
H14A C14B H14C 109.5 ?
H14B C14B H14C 109.5 ?
C6A C15A H15A 109.5 ?
C6A C15A H15B 109.5 ?
H15A C15A H15B 109.5 ?
C6A C15A H15C 109.5 ?
H15A C15A H15C 109.5 ?
H15B C15A H15C 109.5 ?
C5B C15B H15D 109.5 ?
C5B C15B H15E 109.5 ?
H15D C15B H15E 109.5 ?
C5B C15B H15F 109.5 ?
H15D C15B H15F 109.5 ?
H15E C15B H15F 109.5 ?
N1A C16A C10A 179.4(3) yes
N1B C16B C10B 179.3(3) yes
N2A C17A C11A 179.2(3) yes
N2B C17B C11B 179.5(3) yes
C7A O1A C1A 117.24(17) ?
C7B O1B C1B 117.48(18) ?

loop_
_geom_bond_atom_site_label_1
_geom_bond_atom_site_label_2
_geom_bond_distance
_geom_bond_publ_flag
C1A C2A 1.373(3) ?
C1A C6A 1.381(3) ?
C1A O1A 1.410(3) ?
C1B C2B 1.379(4) ?
C1B C6B 1.388(3) ?
C1B O1B 1.415(3) ?
C2A C3A 1.397(3) ?
C2A H2A 0.9300 ?
C2B C3B 1.406(3) ?
C2B C13B 1.498(3) ?
C3A C4A 1.394(4) ?
C3A C13A 1.501(4) ?
C3B C4B 1.398(4) ?
C3B C14B 1.511(4) ?
C4A C5A 1.370(4) ?
C4A H4A 0.9300 ?
C4B C5B 1.386(4) ?
C4B H4B 0.9300 ?
C5A C6A 1.403(4) ?
C5A C14A 1.503(4) ?
C5B C6B 1.379(4) ?
C5B C15B 1.512(4) ?
C6A C15A 1.510(4) ?
C6B H6B 0.9300 ?
C7A O1A 1.353(3) yes
C7A C12A 1.388(3) ?
C7A C8A 1.394(3) ?
C7B O1B 1.346(3) yes
C7B C12B 1.391(3) ?
C7B C8B 1.400(3) ?
C8A C9A 1.387(3) ?
C8A Cl1A 1.724(2) ?
C8B C9B 1.375(3) ?
C8B Cl1B 1.726(2) ?
C9A C10A 1.383(3) ?
C9A H9A 0.9300 ?
C9B C10B 1.390(4) ?
C9B H9B 0.9300 ?
C10A C11A 1.411(3) ?
C10A C16A 1.429(3) ?
C10B C11B 1.406(3) ?
C10B C16B 1.426(3) ?
C11A C12A 1.387(3) ?
C11A C17A 1.437(3) ?
C11B C12B 1.393(3) ?
C11B C17B 1.436(3) ?
C12A H12A 0.9300 ?
C12B H12B 0.9300 ?
C13A H13D 0.9600 ?
C13A H13E 0.9600 ?
C13A H13F 0.9600 ?
C13B H13A 0.9600 ?
C13B H13B 0.9600 ?
C13B H13C 0.9600 ?
C14A H14D 0.9600 ?
C14A H14E 0.9600 ?
C14A H14F 0.9600 ?
C14B H14A 0.9600 ?
C14B H14B 0.9600 ?
C14B H14C 0.9600 ?
C15A H15A 0.9600 ?
C15A H15B 0.9600 ?
C15A H15C 0.9600 ?
C15B H15D 0.9600 ?
C15B H15E 0.9600 ?
C15B H15F 0.9600 ?
C16A N1A 1.153(3) ?
C16B N1B 1.153(3) ?
C17A N2A 1.148(3) ?
C17B N2B 1.139(3) ?

loop_
_geom_torsion_atom_site_label_1
_geom_torsion_atom_site_label_2
_geom_torsion_atom_site_label_3
_geom_torsion_atom_site_label_4
_geom_torsion
C6A C1A C2A C3A 0.4(3)
O1A C1A C2A C3A -178.0(2)
C6B C1B C2B C3B -1.5(4)
O1B C1B C2B C3B 174.5(2)
C6B C1B C2B C13B 179.5(2)
O1B C1B C2B C13B -4.6(3)
C1A C2A C3A C4A 0.9(3)
C1A C2A C3A C13A -178.7(2)
C1B C2B C3B C4B 1.2(3)
C13B C2B C3B C4B -179.7(2)
C1B C2B C3B C14B -179.6(2)
C13B C2B C3B C14B -0.6(4)
C2A C3A C4A C5A -2.0(4)
C13A C3A C4A C5A 177.6(3)
C2B C3B C4B C5B -0.3(4)
C14B C3B C4B C5B -179.4(3)
C3A C4A C5A C6A 1.8(4)
C3A C4A C5A C14A -178.1(3)
C3B C4B C5B C6B -0.6(4)
C3B C4B C5B C15B 178.2(2)
C2A C1A C6A C5A -0.7(3)
O1A C1A C6A C5A 177.69(19)
C2A C1A C6A C15A 179.6(2)
O1A C1A C6A C15A -2.1(3)
C4A C5A C6A C1A -0.4(3)
C14A C5A C6A C1A 179.5(2)
C4A C5A C6A C15A 179.4(2)
C14A C5A C6A C15A -0.8(4)
C4B C5B C6B C1B 0.4(4)
C15B C5B C6B C1B -178.3(2)
C2B C1B C6B C5B 0.7(4)
O1B C1B C6B C5B -175.3(2)
O1A C7A C8A C9A -179.5(2)
C12A C7A C8A C9A 2.3(3)
O1A C7A C8A Cl1A 0.6(3)
C12A C7A C8A Cl1A -177.54(17)
O1B C7B C8B C9B -178.9(2)
C12B C7B C8B C9B 2.6(3)
O1B C7B C8B Cl1B 0.6(3)
C12B C7B C8B Cl1B -177.86(17)
C7A C8A C9A C10A -1.3(3)
Cl1A C8A C9A C10A 178.47(17)
C7B C8B C9B C10B -1.9(3)
Cl1B C8B C9B C10B 178.57(17)
C8A C9A C10A C11A -0.5(3)
C8A C9A C10A C16A 179.2(2)
C8B C9B C10B C11B -0.1(3)
C8B C9B C10B C16B -179.5(2)
C9A C10A C11A C12A 1.5(3)
C16A C10A C11A C12A -178.2(2)
C9A C10A C11A C17A -176.3(2)
C16A C10A C11A C17A 4.0(3)
C9B C10B C11B C12B 1.3(3)
C16B C10B C11B C12B -179.3(2)
C9B C10B C11B C17B -177.8(2)
C16B C10B C11B C17B 1.6(3)
C10A C11A C12A C7A -0.6(3)
C17A C11A C12A C7A 177.2(2)
O1A C7A C12A C11A -179.4(2)
C8A C7A C12A C11A -1.3(3)
O1B C7B C12B C11B -179.7(2)
C8B C7B C12B C11B -1.3(3)
C10B C11B C12B C7B -0.6(3)
C17B C11B C12B C7B 178.6(2)
C12A C7A O1A C1A -12.8(3)
C8A C7A O1A C1A 169.1(2)
C2A C1A O1A C7A -73.7(3)
C6A C1A O1A C7A 107.9(2)
C12B C7B O1B C1B -8.0(3)
C8B C7B O1B C1B 173.6(2)
C2B C1B O1B C7B 106.2(2)
C6B C1B O1B C7B -77.6(3)

loop_
_cod_related_entry_id
_cod_related_entry_database
_cod_related_entry_code
1 ChemSpider 24733689
